data_1550360
loop_
_publ_author_name
'Zhang, Huan'
'Zhao, Haibo'
'Zhuo, Kaiyue'
'Hua, Yuhui'
'Chen, Jiangxi'
'He, Xumin'
'Weng, Wengui'
'Xia, Haiping'

_publ_section_title
;
 &#x201C;Carbolong&#x201D; polymers with near infrared triggered,
 spatially resolved and rapid self-healing properties
;
_journal_issue 3
_journal_name_full 'Polymer Chemistry'
_journal_page_first 386
_journal_paper_doi 10.1039/C8PY01482E
_journal_volume 10
_journal_year 2019
_chemical_formula_moiety 'C74 H70 O2 Os P3, 3(C H2 Cl2), B F4'
_chemical_formula_sum 'C77 H76 B Cl6 F4 O2 Os P3'
_chemical_formula_weight 1615.99
_space_group_crystal_system monoclinic
_space_group_IT_number 14
_space_group_name_Hall '-P 2yn'
_space_group_name_H-M_alt 'P 1 21/n 1'
_symmetry_space_group_name_Hall '-P 2yn'
_symmetry_space_group_name_H-M 'P 1 21/n 1'
_atom_sites_solution_hydrogens geom
_atom_sites_solution_primary dual
_audit_creation_date 2018-08-16
_audit_creation_method
;
Olex2 1.2
(compiled 2018.05.29 svn.r3508 for OlexSys, GUI svn.r5506)
;
_audit_update_record
;
2018-09-19 deposited with the CCDC.
2018-12-05 downloaded from the CCDC.
;
_cell_angle_alpha 90
_cell_angle_beta 98.0260(10)
_cell_angle_gamma 90
_cell_formula_units_Z 4
_cell_length_a 12.19810(10)
_cell_length_b 26.75170(10)
_cell_length_c 21.82430(10)
_cell_measurement_reflns_used 42055
_cell_measurement_temperature 100.00(10)
_cell_measurement_theta_max 78.1570
_cell_measurement_theta_min 3.8710
_cell_volume 7051.95(7)
_computing_cell_refinement 'CrysAlisPro 1.171.39.46 (Rigaku OD, 2018)'
_computing_data_collection 'CrysAlisPro 1.171.39.46 (Rigaku OD, 2018)'
_computing_data_reduction 'CrysAlisPro 1.171.39.46 (Rigaku OD, 2018)'
_computing_molecular_graphics 'Olex2 (Dolomanov et al., 2009)'
_computing_publication_material 'Olex2 (Dolomanov et al., 2009)'
_computing_structure_refinement 'ShelXL (Sheldrick, 2015)'
_computing_structure_solution 'ShelXT (Sheldrick, 2015)'
_diffrn_ambient_environment N~2~
_diffrn_ambient_temperature 100.00(10)
_diffrn_detector 'CCD plate'
_diffrn_detector_type HyPix
_diffrn_measured_fraction_theta_full 0.997
_diffrn_measured_fraction_theta_max 0.997
_diffrn_measurement_details
;
List of Runs (angles in degrees, time in seconds):

  # Type    Start    End  Width  t~exp~   \w     \q     \k     \f   Frames
#--------------------------------------------------------------------------
  1  \w    -85.00 -60.00   0.50    0.50    --  -46.87 141.00-118.00   50
  2  \w   -118.00 -93.00   0.50    0.50    --  -46.87-129.00  -3.00   50
  3  \w    -90.00 -65.00   0.50    0.50    --  -46.87-141.00-176.00   50
  4  \w    -94.00 -42.00   0.50    0.50    --  -46.87 129.00  69.00  104
  5  \w     48.00  73.00   0.50    0.50    --   46.87-141.00-176.00   50
  6  \w     42.00  67.00   0.50    0.50    --   46.87-129.00  -3.00   50
  7  \w    -85.00 -60.00   0.50    1.50    --  -88.50 141.00-118.00   50
  8  \w    -79.00 -54.00   0.50    1.50    --  -88.50 129.00  69.00   50
  9  \w     53.00 120.00   0.50    1.50    --  110.00-129.00  -3.00  134
 10  \w    105.00 130.00   0.50    1.50    --  110.00 141.00-118.00   50
 11  \w     95.00 138.00   0.50    1.50    --  110.00 129.00  69.00   86
 12  \w     40.00 129.00   0.50    1.50    --  110.00-141.00-176.00  178
 13  \w    -62.00  21.00   0.50    0.50    --  -46.87  37.00 -30.00  166
 14  \w   -120.00 -72.00   0.50    0.50    --  -46.87-125.00  30.00   96
 15  \w   -119.00 -31.00   0.50    0.50    --  -46.87 -57.00   0.00  176
 16  \w   -101.00 -16.00   0.50    1.50    --  -88.50  45.00 120.00  170
 17  \w     55.00  81.00   0.50    1.50    --  110.00 -94.00-180.00   52
 18  \w     96.00 173.00   0.50    1.50    --  110.00  30.00   0.00  154
 19  \w    130.00 155.00   0.50    1.50    --  110.00  61.00 150.00   50
 20  \w     99.00 178.00   0.50    1.50    --  110.00  30.00  90.00  158
 21  \w     58.00 107.00   0.50    1.50    --  110.00 -94.00-150.00   98
 22  \w     43.00 125.00   0.50    1.50    --  110.00 -77.00-180.00  164
 23  \w     53.00  94.00   0.50    1.50    --  110.00 -61.00 -30.00   82
 24  \w     94.00 121.00   0.50    1.50    --  110.00  61.00 150.00   54
 25  \w     45.00 109.00   0.50    1.50    --  110.00 -30.00 -60.00  128
;
_diffrn_measurement_device 'four-circle diffractometer'
_diffrn_measurement_device_type 'XtaLAB Synergy, Dualflex, HyPix'
_diffrn_measurement_method '\w scans'
_diffrn_orient_matrix_type 'CrysAlisPro convention (1999,Acta A55,543-557)'
_diffrn_orient_matrix_UB_11 -0.0060574000
_diffrn_orient_matrix_UB_12 -0.0483420000
_diffrn_orient_matrix_UB_13 -0.0387159000
_diffrn_orient_matrix_UB_21 -0.0010811000
_diffrn_orient_matrix_UB_22 -0.0311871000
_diffrn_orient_matrix_UB_23 0.0592394000
_diffrn_orient_matrix_UB_31 -0.1273927000
_diffrn_orient_matrix_UB_32 0.0025212000
_diffrn_orient_matrix_UB_33 -0.0085950000
_diffrn_radiation_monochromator mirror
_diffrn_radiation_probe x-ray
_diffrn_radiation_type CuK\a
_diffrn_radiation_wavelength 1.54184
_diffrn_reflns_av_R_equivalents 0.0384
_diffrn_reflns_av_unetI/netI 0.0250
_diffrn_reflns_Laue_measured_fraction_full 0.997
_diffrn_reflns_Laue_measured_fraction_max 0.997
_diffrn_reflns_limit_h_max 11
_diffrn_reflns_limit_h_min -14
_diffrn_reflns_limit_k_max 31
_diffrn_reflns_limit_k_min -31
_diffrn_reflns_limit_l_max 25
_diffrn_reflns_limit_l_min -25
_diffrn_reflns_number 51957
_diffrn_reflns_point_group_measured_fraction_full 0.997
_diffrn_reflns_point_group_measured_fraction_max 0.997
_diffrn_reflns_theta_full 64.997
_diffrn_reflns_theta_max 64.997
_diffrn_reflns_theta_min 3.887
_diffrn_source 'micro-focus sealed X-ray tube'
_diffrn_source_type 'PhotonJet (Cu) X-ray Source'
_exptl_absorpt_coefficient_mu 6.619
_exptl_absorpt_correction_T_max 1.00000
_exptl_absorpt_correction_T_min 0.45060
_exptl_absorpt_correction_type multi-scan
_exptl_absorpt_process_details
;
CrysAlisPro 1.171.39.46 (Rigaku Oxford Diffraction, 2018)
Empirical absorption correction using spherical harmonics,
 implemented in SCALE3 ABSPACK scaling algorithm.
;
_exptl_crystal_colour green
_exptl_crystal_colour_primary green
_exptl_crystal_density_diffrn 1.522
_exptl_crystal_description needle
_exptl_crystal_F_000 3272
_exptl_crystal_size_max 0.4
_exptl_crystal_size_mid 0.1
_exptl_crystal_size_min 0.1
_refine_diff_density_max 2.151
_refine_diff_density_min -2.029
_refine_diff_density_rms 0.137
_refine_ls_extinction_method none
_refine_ls_goodness_of_fit_ref 1.038
_refine_ls_hydrogen_treatment constr
_refine_ls_matrix_type full
_refine_ls_number_parameters 849
_refine_ls_number_reflns 11985
_refine_ls_number_restraints 6
_refine_ls_restrained_S_all 1.037
_refine_ls_R_factor_all 0.0461
_refine_ls_R_factor_gt 0.0442
_refine_ls_shift/su_max 0.002
_refine_ls_shift/su_mean 0.000
_refine_ls_structure_factor_coef Fsqd
_refine_ls_weighting_details 'w=1/[\s^2^(Fo^2^)+(0.0717P)^2^+33.4895P] where P=(Fo^2^+2Fc^2^)/3'
_refine_ls_weighting_scheme calc
_refine_ls_wR_factor_gt 0.1205
_refine_ls_wR_factor_ref 0.1224
_reflns_Friedel_coverage 0.000
_reflns_number_gt 11660
_reflns_number_total 11985
_reflns_threshold_expression 'I > 2\s(I)'
_cod_data_source_file c8py01482e3.cif
_cod_data_source_block zhb-180809
_cod_depositor_comments 'Adding full bibliography for 1550360.cif.'
_cod_database_code 1550360
_shelx_shelxl_version_number 2014/7
_shelx_space_group_comment
;
The symmetry employed for this shelxl refinement is uniquely defined
by the following loop, which should always be used as a source of
symmetry information in preference to the above space-group names.
They are only intended as comments.
;
_reflns_odcompleteness_completeness 99.86
_reflns_odcompleteness_iscentric 1
_reflns_odcompleteness_theta 69.95
_olex2_refinement_description
;
1. Fixed Uiso
 At 1.2 times of:
  All C(H) groups, All C(H,H) groups
 At 1.5 times of:
  All O(H) groups
2. Uiso/Uaniso restraints and constraints
Uanis(C11) \\sim Ueq: with sigma of 0.01 and sigma for terminal atoms of 0.02
3.a Ternary CH refined with riding coordinates:
 C12(H12)
3.b Secondary CH2 refined with riding coordinates:
 C18(H18A,H18B), C17(H17A,H17B), C14(H14A,H14B), C13(H13A,H13B), C19(H19A,
 H19B), C16(H16A,H16B), C20(H20A,H20B), C15(H15A,H15B), C02J(H02C,H02G),
 C02L(H02H,H02I), C02M(H02J,H02K)
3.c Aromatic/amide H refined with riding coordinates:
 C1(H1), C00J(H00J), C00L(H00L), C10(H10), C6(H6), C00T(H00T), C00U(H00U),
 C00V(H00V), C00X(H00X), C00Z(H00Z), C012(H012), C013(H013), C014(H014),
 C016(H016), C017(H017), C018(H018), C01A(H01A), C01B(H01B), C5(H5), C01D(H01D),
  C01E(H01E), C3(H3), C01H(H01H), C01I(H01I), C01K(H01K), C01L(H01L),
 C01M(H01M), C01N(H01N), C01O(H01O), C01P(H01P), C01Q(H01Q), C01S(H01S),
 C01T(H01T), C01U(H01U), C01V(H01V), C01W(H01W), C01X(H01X), C01Z(H01Z), C8(H8),
  C022(H022), C023(H023), C024(H024), C025(H025), C026(H026), C028(H028),
 C029(H029), C02A(H02A), C02B(H02B), C02D(H02D), C02E(H02E), C02F(H02F)
3.d Idealised tetrahedral OH refined as rotating group:
 O1(H1A), O2(H2)
;
_olex2_submission_special_instructions 'No special instructions were received'
_oxdiff_exptl_absorpt_empirical_details
;
Empirical correction (ABSPACK) includes:
- Absorption correction using spherical harmonics
- Frame scaling
;
_oxdiff_exptl_absorpt_empirical_full_max 3.101
_oxdiff_exptl_absorpt_empirical_full_min 0.433

loop_
_space_group_symop_operation_xyz
'x, y, z'
'-x+1/2, y+1/2, -z+1/2'
'-x, -y, -z'
'x-1/2, -y-1/2, z-1/2'

loop_
_atom_site_label
_atom_site_type_symbol
_atom_site_fract_x
_atom_site_fract_y
_atom_site_fract_z
_atom_site_U_iso_or_equiv
_atom_site_adp_type
_atom_site_occupancy
_atom_site_site_symmetry_order
_atom_site_calc_flag
_atom_site_refinement_flags_posn
_atom_site_refinement_flags_adp
Os1 Os 0.60519(2) 0.34574(2) 0.45745(2) 0.01136(8) Uani 1 1 d . .
P2 P 0.79118(8) 0.36031(4) 0.43443(5) 0.0131(2) Uani 1 1 d . .
P3 P 0.52089(9) 0.25977(4) 0.26645(5) 0.0156(2) Uani 1 1 d . .
P1 P 0.41595(8) 0.33303(4) 0.47199(5) 0.0126(2) Uani 1 1 d . .
Cl00 Cl 0.42510(16) 0.58001(7) 0.82264(9) 0.0631(5) Uani 1 1 d . .
Cl1 Cl 1.00006(15) 0.38411(7) 0.09709(8) 0.0597(5) Uani 1 1 d . .
Cl2 Cl 0.95572(17) 0.43701(8) 0.20680(8) 0.0654(5) Uani 1 1 d . .
Cl3 Cl 0.66288(16) 0.56316(6) 0.83909(11) 0.0684(5) Uani 1 1 d . .
Cl4 Cl 0.8693(2) 0.48207(14) 0.97642(12) 0.1065(10) Uani 1 1 d . .
Cl5 Cl 0.7165(2) 0.45034(17) 1.05706(19) 0.1523(18) Uani 1 1 d . .
F2 F 0.5415(3) 0.36276(12) 0.82386(17) 0.0436(8) Uani 1 1 d . .
F1 F 0.4464(3) 0.43467(14) 0.79929(18) 0.0548(10) Uani 1 1 d . .
C7 C 0.6021(3) 0.42156(16) 0.4828(2) 0.0150(8) Uani 1 1 d . .
F3 F 0.5562(3) 0.42756(14) 0.89131(18) 0.0562(10) Uani 1 1 d . .
C1 C 0.5809(3) 0.28801(16) 0.3916(2) 0.0154(8) Uani 1 1 d . .
H1 H 0.5911 0.2546 0.4028 0.019 Uiso 1 1 calc R .
O1 O 0.7570(4) 0.38884(15) 0.7977(2) 0.0483(11) Uani 1 1 d . .
H1A H 0.7042 0.3765 0.8118 0.072 Uiso 1 1 calc GR .
C00H C 0.3977(3) 0.33885(17) 0.5539(2) 0.0163(9) Uani 1 1 d . .
C00I C 0.9085(3) 0.35660(16) 0.4977(2) 0.0152(8) Uani 1 1 d . .
C00J C 0.3799(3) 0.29720(17) 0.5896(2) 0.0174(9) Uani 1 1 d . .
H00J H 0.3698 0.2660 0.5710 0.021 Uiso 1 1 calc R .
C00K C 0.8450(3) 0.31938(16) 0.37855(19) 0.0168(9) Uani 1 1 d . .
C00L C 0.8553(4) 0.46230(16) 0.4385(2) 0.0196(9) Uani 1 1 d . .
H00L H 0.8805 0.4569 0.4802 0.024 Uiso 1 1 calc R .
C4 C 0.5520(3) 0.38256(16) 0.3730(2) 0.0153(8) Uani 1 1 d . .
C11 C 0.6544(3) 0.33894(16) 0.5503(2) 0.0143(9) Uani 1 1 d . U
F4 F 0.3966(4) 0.38419(14) 0.8736(2) 0.0658(11) Uani 1 1 d . .
O2 O 0.8885(4) 0.08354(16) 0.5002(2) 0.0490(11) Uani 1 1 d . .
H2 H 0.9296 0.0932 0.4760 0.074 Uiso 1 1 calc GR .
C10 C 0.6692(3) 0.36868(16) 0.6009(2) 0.0173(9) Uani 1 1 d . .
H10 H 0.6862 0.3540 0.6397 0.021 Uiso 1 1 calc R .
C6 C 0.5668(3) 0.45543(16) 0.4329(2) 0.0173(9) Uani 1 1 d . .
H6 H 0.5621 0.4897 0.4394 0.021 Uiso 1 1 calc R .
C2 C 0.5488(3) 0.30221(16) 0.33042(19) 0.0151(8) Uani 1 1 d . .
C00T C 0.8255(3) 0.26842(16) 0.3803(2) 0.0168(9) Uani 1 1 d . .
H00T H 0.7757 0.2563 0.4052 0.020 Uiso 1 1 calc R .
C00U C 1.0030(3) 0.32835(17) 0.4920(2) 0.0183(9) Uani 1 1 d . .
H00U H 1.0073 0.3107 0.4557 0.022 Uiso 1 1 calc R .
C00V C 0.4099(3) 0.38548(17) 0.5829(2) 0.0184(9) Uani 1 1 d . .
H00V H 0.4205 0.4138 0.5597 0.022 Uiso 1 1 calc R .
C00W C 0.5610(4) 0.19692(17) 0.2887(2) 0.0192(9) Uani 1 1 d . .
C00X C 0.9047(3) 0.38230(17) 0.5531(2) 0.0173(9) Uani 1 1 d . .
H00X H 0.8427 0.4014 0.5579 0.021 Uiso 1 1 calc R .
C00Y C 0.5966(4) 0.28067(16) 0.2059(2) 0.0180(9) Uani 1 1 d . .
C00Z C 0.6446(4) 0.17321(18) 0.2621(2) 0.0221(9) Uani 1 1 d . .
H00Z H 0.6796 0.1897 0.2327 0.027 Uiso 1 1 calc R .
C010 C 0.3112(3) 0.37484(16) 0.4300(2) 0.0158(8) Uani 1 1 d . .
C9 C 0.6598(3) 0.42170(17) 0.5968(2) 0.0185(9) Uani 1 1 d . .
C012 C 0.7723(4) 0.43193(17) 0.3394(2) 0.0193(9) Uani 1 1 d . .
H012 H 0.7410 0.4061 0.3144 0.023 Uiso 1 1 calc R .
C013 C 0.3772(4) 0.30194(19) 0.6528(2) 0.0230(10) Uani 1 1 d . .
H013 H 0.3659 0.2738 0.6762 0.028 Uiso 1 1 calc R .
C014 C 0.4117(4) 0.22736(17) 0.46479(19) 0.0184(9) Uani 1 1 d . .
H014 H 0.4875 0.2290 0.4780 0.022 Uiso 1 1 calc R .
C015 C 0.3517(3) 0.27145(16) 0.45245(19) 0.0152(8) Uani 1 1 d . .
C016 C 0.9226(4) 0.33673(17) 0.3414(2) 0.0187(9) Uani 1 1 d . .
H016 H 0.9381 0.3707 0.3401 0.022 Uiso 1 1 calc R .
C017 C 0.8786(4) 0.23489(18) 0.3456(2) 0.0225(10) Uani 1 1 d . .
H017 H 0.8639 0.2008 0.3472 0.027 Uiso 1 1 calc R .
C018 C 0.3912(4) 0.34832(18) 0.6813(2) 0.0229(10) Uani 1 1 d . .
H018 H 0.3905 0.3513 0.7237 0.028 Uiso 1 1 calc R .
C019 C 0.8103(3) 0.42273(16) 0.4015(2) 0.0161(8) Uani 1 1 d . .
C01A C 0.2469(3) 0.40835(17) 0.4583(2) 0.0195(9) Uani 1 1 d . .
H01A H 0.2584 0.4119 0.5011 0.023 Uiso 1 1 calc R .
C01B C 0.1517(4) 0.2713(2) 0.1910(2) 0.0281(11) Uani 1 1 d . .
H01B H 0.0767 0.2746 0.1764 0.034 Uiso 1 1 calc R .
C5 C 0.5404(3) 0.43505(16) 0.3752(2) 0.0171(9) Uani 1 1 d . .
H5 H 0.5167 0.4542 0.3403 0.020 Uiso 1 1 calc R .
C01D C 0.9917(4) 0.37981(17) 0.6009(2) 0.0188(9) Uani 1 1 d . .
H01D H 0.9874 0.3969 0.6376 0.023 Uiso 1 1 calc R .
C01E C 0.7806(4) 0.47921(18) 0.3144(2) 0.0248(10) Uani 1 1 d . .
H01E H 0.7562 0.4847 0.2726 0.030 Uiso 1 1 calc R .
C3 C 0.5337(3) 0.35476(17) 0.3197(2) 0.0159(8) Uani 1 1 d . .
H3 H 0.5136 0.3686 0.2807 0.019 Uiso 1 1 calc R .
C18 C 0.7257(4) 0.20222(16) 0.5154(2) 0.0205(9) Uani 1 1 d . .
H18A H 0.6904 0.2039 0.4727 0.025 Uiso 1 1 calc R .
H18B H 0.6732 0.1874 0.5396 0.025 Uiso 1 1 calc R .
C01H C 0.3602(4) 0.18099(17) 0.4576(2) 0.0204(9) Uani 1 1 d . .
H01H H 0.4015 0.1520 0.4666 0.025 Uiso 1 1 calc R .
C01I C 1.0904(4) 0.32642(17) 0.5400(2) 0.0211(9) Uani 1 1 d . .
H01I H 1.1530 0.3077 0.5354 0.025 Uiso 1 1 calc R .
C12 C 0.6511(3) 0.28891(16) 0.53190(19) 0.0152(8) Uani 1 1 d . .
H12 H 0.5859 0.2716 0.5431 0.018 Uiso 1 1 calc R .
C01K C 0.5560(4) 0.27356(17) 0.1438(2) 0.0213(9) Uani 1 1 d . .
H01K H 0.4896 0.2567 0.1328 0.026 Uiso 1 1 calc R .
C01L C 0.2917(4) 0.36970(17) 0.3656(2) 0.0197(9) Uani 1 1 d . .
H01L H 0.3334 0.3472 0.3460 0.024 Uiso 1 1 calc R .
C01M C 0.6976(4) 0.30505(17) 0.2223(2) 0.0203(9) Uani 1 1 d . .
H01M H 0.7256 0.3096 0.2638 0.024 Uiso 1 1 calc R .
C01N C 0.2380(4) 0.26736(17) 0.4317(2) 0.0210(9) Uani 1 1 d . .
H01N H 0.1960 0.2962 0.4227 0.025 Uiso 1 1 calc R .
C01O C 0.4063(3) 0.39024(18) 0.6461(2) 0.0203(9) Uani 1 1 d . .
H01O H 0.4141 0.4215 0.6648 0.024 Uiso 1 1 calc R .
C01P C 0.8252(4) 0.51843(18) 0.3516(2) 0.0270(10) Uani 1 1 d . .
H01P H 0.8299 0.5503 0.3350 0.032 Uiso 1 1 calc R .
C01Q C 0.2104(4) 0.39796(18) 0.3309(2) 0.0232(10) Uani 1 1 d . .
H01Q H 0.1982 0.3944 0.2881 0.028 Uiso 1 1 calc R .
C17 C 0.7529(3) 0.25505(16) 0.5388(2) 0.0164(8) Uani 1 1 d . .
H17A H 0.8080 0.2693 0.5159 0.020 Uiso 1 1 calc R .
H17B H 0.7846 0.2536 0.5820 0.020 Uiso 1 1 calc R .
C01S C 0.8627(4) 0.50960(18) 0.4136(2) 0.0251(10) Uani 1 1 d . .
H01S H 0.8931 0.5357 0.4386 0.030 Uiso 1 1 calc R .
C01T C 0.1471(4) 0.43156(17) 0.3595(2) 0.0245(10) Uani 1 1 d . .
H01T H 0.0927 0.4505 0.3361 0.029 Uiso 1 1 calc R .
C01U C 1.0855(4) 0.35206(17) 0.5947(2) 0.0207(9) Uani 1 1 d . .
H01U H 1.1442 0.3507 0.6268 0.025 Uiso 1 1 calc R .
C01V C 0.6749(4) 0.12468(19) 0.2799(2) 0.0277(11) Uani 1 1 d . .
H01V H 0.7307 0.1087 0.2624 0.033 Uiso 1 1 calc R .
C01W C 0.9758(4) 0.30360(18) 0.3068(2) 0.0221(9) Uani 1 1 d . .
H01W H 1.0266 0.3155 0.2822 0.027 Uiso 1 1 calc R .
C01X C 0.9540(4) 0.25279(18) 0.3086(2) 0.0222(10) Uani 1 1 d . .
H01X H 0.9896 0.2307 0.2850 0.027 Uiso 1 1 calc R .
C01Y C 0.3752(4) 0.26166(18) 0.2355(2) 0.0196(9) Uani 1 1 d . .
C01Z C 0.6144(4) 0.29163(19) 0.0983(2) 0.0257(10) Uani 1 1 d . .
H01Z H 0.5865 0.2873 0.0568 0.031 Uiso 1 1 calc R .
C8 C 0.6311(3) 0.44526(16) 0.5410(2) 0.0166(9) Uani 1 1 d . .
H8 H 0.6305 0.4800 0.5413 0.020 Uiso 1 1 calc R .
C14 C 0.8011(4) 0.44274(18) 0.6898(2) 0.0238(10) Uani 1 1 d . .
H14A H 0.8166 0.4072 0.6919 0.029 Uiso 1 1 calc R .
H14B H 0.8530 0.4581 0.6656 0.029 Uiso 1 1 calc R .
C022 C 0.1870(4) 0.22081(18) 0.4243(2) 0.0251(10) Uani 1 1 d . .
H022 H 0.1115 0.2188 0.4105 0.030 Uiso 1 1 calc R .
C023 C 0.7565(4) 0.32248(18) 0.1764(2) 0.0244(10) Uani 1 1 d . .
H023 H 0.8242 0.3384 0.1872 0.029 Uiso 1 1 calc R .
C024 C 0.1910(4) 0.2273(2) 0.2176(2) 0.0288(11) Uani 1 1 d . .
H024 H 0.1426 0.2008 0.2207 0.035 Uiso 1 1 calc R .
C025 C 0.3346(4) 0.30633(18) 0.2081(2) 0.0230(10) Uani 1 1 d . .
H025 H 0.3826 0.3329 0.2049 0.028 Uiso 1 1 calc R .
C026 C 0.5084(4) 0.17183(18) 0.3328(2) 0.0240(10) Uani 1 1 d . .
H026 H 0.4525 0.1875 0.3506 0.029 Uiso 1 1 calc R .
C13 C 0.6830(4) 0.45068(17) 0.6563(2) 0.0231(10) Uani 1 1 d . .
H13A H 0.6305 0.4407 0.6835 0.028 Uiso 1 1 calc R .
H13B H 0.6719 0.4860 0.6474 0.028 Uiso 1 1 calc R .
C028 C 0.2478(4) 0.17759(18) 0.4374(2) 0.0237(10) Uani 1 1 d . .
H028 H 0.2136 0.1465 0.4325 0.028 Uiso 1 1 calc R .
C029 C 0.7142(4) 0.31609(18) 0.1147(2) 0.0248(10) Uani 1 1 d . .
H029 H 0.7529 0.3283 0.0841 0.030 Uiso 1 1 calc R .
C02A C 0.1658(4) 0.43652(17) 0.4229(2) 0.0248(10) Uani 1 1 d . .
H02A H 0.1235 0.4590 0.4423 0.030 Uiso 1 1 calc R .
C02B C 0.3038(4) 0.22186(19) 0.2401(2) 0.0256(10) Uani 1 1 d . .
H02B H 0.3305 0.1919 0.2579 0.031 Uiso 1 1 calc R .
C19 C 0.8276(4) 0.16834(19) 0.5189(2) 0.0259(10) Uani 1 1 d . .
H19A H 0.8790 0.1822 0.4932 0.031 Uiso 1 1 calc R .
H19B H 0.8645 0.1672 0.5612 0.031 Uiso 1 1 calc R .
C02D C 0.2231(4) 0.3112(2) 0.1856(2) 0.0290(11) Uani 1 1 d . .
H02D H 0.1961 0.3408 0.1671 0.035 Uiso 1 1 calc R .
C02E C 0.5400(4) 0.12362(19) 0.3498(2) 0.0296(11) Uani 1 1 d . .
H02E H 0.5052 0.1068 0.3790 0.036 Uiso 1 1 calc R .
C02F C 0.6233(5) 0.10018(19) 0.3233(2) 0.0319(11) Uani 1 1 d . .
H02F H 0.6444 0.0678 0.3350 0.038 Uiso 1 1 calc R .
C16 C 0.7482(5) 0.4418(2) 0.7983(2) 0.0350(12) Uani 1 1 d . .
H16A H 0.7703 0.4542 0.8400 0.042 Uiso 1 1 calc R .
H16B H 0.6719 0.4516 0.7853 0.042 Uiso 1 1 calc R .
C20 C 0.7963(5) 0.11584(19) 0.4973(3) 0.0384(13) Uani 1 1 d . .
H20A H 0.7444 0.1023 0.5228 0.046 Uiso 1 1 calc R .
H20B H 0.7593 0.1172 0.4550 0.046 Uiso 1 1 calc R .
C15 C 0.8212(4) 0.46417(19) 0.7553(2) 0.0300(11) Uani 1 1 d . .
H15A H 0.8980 0.4586 0.7724 0.036 Uiso 1 1 calc R .
H15B H 0.8090 0.5000 0.7532 0.036 Uiso 1 1 calc R .
C02J C 0.5352(6) 0.5455(2) 0.8619(3) 0.0471(15) Uani 1 1 d . .
H02C H 0.5226 0.5102 0.8536 0.056 Uiso 1 1 calc R .
H02G H 0.5381 0.5507 0.9061 0.056 Uiso 1 1 calc R .
B1 B 0.4873(5) 0.4018(2) 0.8480(3) 0.0335(13) Uani 1 1 d . .
C02L C 1.0063(6) 0.4426(3) 0.1355(3) 0.0500(16) Uani 1 1 d . .
H02H H 1.0823 0.4543 0.1424 0.060 Uiso 1 1 calc R .
H02I H 0.9624 0.4669 0.1098 0.060 Uiso 1 1 calc R .
C02M C 0.7317(7) 0.4759(3) 0.9872(4) 0.071(2) Uani 1 1 d . .
H02J H 0.6969 0.5086 0.9839 0.086 Uiso 1 1 calc R .
H02K H 0.6938 0.4550 0.9545 0.086 Uiso 1 1 calc R .

loop_
_atom_site_aniso_label
_atom_site_aniso_U_11
_atom_site_aniso_U_22
_atom_site_aniso_U_33
_atom_site_aniso_U_23
_atom_site_aniso_U_13
_atom_site_aniso_U_12
Os1 0.00846(12) 0.01280(12) 0.01262(12) -0.00076(6) 0.00071(7) -0.00017(6)
P2 0.0095(5) 0.0151(5) 0.0149(5) -0.0014(4) 0.0029(4) -0.0006(4)
P3 0.0135(5) 0.0193(5) 0.0139(5) -0.0030(4) 0.0012(4) -0.0025(4)
P1 0.0086(5) 0.0158(5) 0.0134(5) -0.0006(4) 0.0016(4) -0.0005(4)
Cl00 0.0614(10) 0.0683(11) 0.0614(11) 0.0329(9) 0.0146(8) 0.0151(9)
Cl1 0.0534(10) 0.0681(11) 0.0535(9) -0.0121(8) -0.0075(7) 0.0231(8)
Cl2 0.0756(12) 0.0836(13) 0.0375(8) -0.0093(8) 0.0100(8) -0.0417(10)
Cl3 0.0574(10) 0.0394(9) 0.1123(16) 0.0037(9) 0.0259(10) 0.0075(7)
Cl4 0.0737(15) 0.167(3) 0.0762(15) 0.0488(17) 0.0004(12) -0.0047(16)
Cl5 0.0711(16) 0.215(4) 0.179(3) 0.137(3) 0.0483(19) 0.035(2)
F2 0.0418(19) 0.0341(17) 0.053(2) -0.0028(15) -0.0003(15) -0.0006(15)
F1 0.067(2) 0.043(2) 0.049(2) 0.0002(16) -0.0129(18) 0.0088(18)
C7 0.0051(18) 0.023(2) 0.019(2) -0.0035(17) 0.0080(15) -0.0023(16)
F3 0.072(3) 0.041(2) 0.049(2) -0.0072(16) -0.0188(19) -0.0028(18)
C1 0.0086(19) 0.016(2) 0.022(2) 0.0013(17) 0.0038(16) -0.0025(16)
O1 0.057(3) 0.034(2) 0.058(3) 0.008(2) 0.023(2) 0.0047(19)
C00H 0.009(2) 0.022(2) 0.018(2) -0.0018(17) 0.0025(16) -0.0006(15)
C00I 0.012(2) 0.0160(19) 0.017(2) 0.0015(17) 0.0009(16) -0.0029(16)
C00J 0.013(2) 0.023(2) 0.015(2) 0.0002(17) -0.0007(16) 0.0022(17)
C00K 0.014(2) 0.021(2) 0.014(2) -0.0007(17) -0.0033(16) 0.0005(17)
C00L 0.016(2) 0.019(2) 0.023(2) -0.0009(18) 0.0010(17) -0.0002(17)
C4 0.0054(18) 0.021(2) 0.018(2) 0.0008(17) -0.0008(15) 0.0025(16)
C11 0.0061(19) 0.022(2) 0.012(2) 0.0023(16) -0.0070(15) -0.0011(15)
F4 0.066(3) 0.042(2) 0.094(3) -0.007(2) 0.028(2) -0.0067(19)
O2 0.057(3) 0.035(2) 0.054(3) -0.0009(19) 0.005(2) 0.019(2)
C10 0.014(2) 0.022(2) 0.016(2) -0.0018(17) 0.0005(16) -0.0023(17)
C6 0.011(2) 0.014(2) 0.027(2) 0.0020(17) 0.0057(17) 0.0023(16)
C2 0.0121(19) 0.022(2) 0.012(2) -0.0040(16) 0.0045(15) -0.0024(16)
C00T 0.0080(19) 0.022(2) 0.019(2) -0.0011(17) 0.0005(16) 0.0003(16)
C00U 0.013(2) 0.022(2) 0.020(2) -0.0009(18) 0.0027(17) 0.0000(17)
C00V 0.010(2) 0.024(2) 0.020(2) -0.0007(18) -0.0003(16) -0.0007(17)
C00W 0.020(2) 0.021(2) 0.016(2) -0.0051(17) -0.0011(17) -0.0048(17)
C00X 0.009(2) 0.022(2) 0.021(2) 0.0006(17) 0.0028(16) -0.0039(16)
C00Y 0.019(2) 0.018(2) 0.017(2) -0.0003(17) 0.0034(17) 0.0005(17)
C00Z 0.024(2) 0.022(2) 0.020(2) -0.0026(18) 0.0002(18) -0.0032(19)
C010 0.0100(19) 0.018(2) 0.020(2) 0.0033(17) 0.0039(16) -0.0022(16)
C9 0.0091(19) 0.023(2) 0.024(2) -0.0044(18) 0.0043(16) -0.0023(16)
C012 0.014(2) 0.023(2) 0.021(2) -0.0001(18) 0.0030(17) -0.0014(17)
C013 0.018(2) 0.031(3) 0.020(2) 0.0046(19) 0.0015(18) 0.0023(19)
C014 0.017(2) 0.024(2) 0.014(2) -0.0033(17) 0.0024(16) -0.0022(17)
C015 0.013(2) 0.020(2) 0.013(2) -0.0031(16) 0.0025(16) -0.0038(16)
C016 0.015(2) 0.021(2) 0.020(2) -0.0011(18) 0.0014(17) -0.0030(17)
C017 0.015(2) 0.021(2) 0.029(2) -0.0068(19) -0.0038(18) 0.0005(18)
C018 0.013(2) 0.039(3) 0.016(2) -0.0040(19) 0.0002(18) 0.0042(18)
C019 0.011(2) 0.018(2) 0.020(2) 0.0003(17) 0.0047(16) -0.0007(16)
C01A 0.012(2) 0.024(2) 0.023(2) 0.0023(18) 0.0034(17) 0.0034(17)
C01B 0.013(2) 0.048(3) 0.023(2) -0.014(2) 0.0022(18) -0.002(2)
C5 0.0088(19) 0.019(2) 0.024(2) 0.0045(17) 0.0029(16) 0.0017(16)
C01D 0.018(2) 0.022(2) 0.016(2) -0.0013(17) 0.0017(17) -0.0046(17)
C01E 0.023(2) 0.027(2) 0.024(2) 0.006(2) 0.0008(19) -0.0016(19)
C3 0.012(2) 0.024(2) 0.013(2) 0.0012(17) 0.0023(16) -0.0008(17)
C18 0.021(2) 0.018(2) 0.022(2) 0.0013(18) 0.0000(18) 0.0017(18)
C01H 0.025(2) 0.019(2) 0.017(2) -0.0012(17) 0.0028(18) -0.0009(18)
C01I 0.014(2) 0.024(2) 0.025(2) 0.0040(19) 0.0021(18) 0.0021(18)
C12 0.013(2) 0.019(2) 0.014(2) 0.0021(16) 0.0035(16) 0.0015(16)
C01K 0.018(2) 0.024(2) 0.022(2) -0.0029(18) 0.0037(18) -0.0001(18)
C01L 0.012(2) 0.026(2) 0.021(2) 0.0006(18) 0.0024(17) -0.0005(17)
C01M 0.018(2) 0.023(2) 0.020(2) -0.0028(18) 0.0017(17) -0.0005(18)
C01N 0.017(2) 0.024(2) 0.022(2) -0.0015(18) 0.0015(18) 0.0008(18)
C01O 0.008(2) 0.030(2) 0.022(2) -0.0098(19) 0.0006(17) -0.0017(17)
C01P 0.028(3) 0.019(2) 0.034(3) 0.010(2) 0.003(2) -0.0004(19)
C01Q 0.018(2) 0.029(2) 0.022(2) 0.0039(19) -0.0005(18) -0.0021(19)
C17 0.012(2) 0.020(2) 0.017(2) 0.0039(17) 0.0003(16) 0.0023(17)
C01S 0.025(2) 0.021(2) 0.030(3) -0.0007(19) 0.005(2) -0.0039(19)
C01T 0.016(2) 0.021(2) 0.034(3) 0.009(2) -0.0058(19) 0.0008(18)
C01U 0.021(2) 0.024(2) 0.016(2) 0.0042(17) 0.0006(18) -0.0054(18)
C01V 0.026(3) 0.026(2) 0.031(3) -0.008(2) 0.002(2) 0.002(2)
C01W 0.017(2) 0.030(2) 0.020(2) -0.0036(19) 0.0047(17) -0.0020(18)
C01X 0.015(2) 0.029(2) 0.022(2) -0.0074(19) 0.0029(17) 0.0040(18)
C01Y 0.014(2) 0.030(2) 0.014(2) -0.0091(18) -0.0005(16) -0.0010(18)
C01Z 0.028(3) 0.033(3) 0.016(2) 0.0000(19) 0.0009(19) 0.003(2)
C8 0.012(2) 0.016(2) 0.023(2) -0.0034(17) 0.0050(17) -0.0005(16)
C14 0.025(2) 0.026(2) 0.020(2) -0.0039(19) 0.0005(19) -0.0030(19)
C022 0.015(2) 0.030(3) 0.029(3) -0.001(2) -0.0031(18) -0.0079(19)
C023 0.020(2) 0.029(3) 0.026(2) -0.002(2) 0.0090(19) -0.0048(19)
C024 0.021(2) 0.035(3) 0.032(3) -0.014(2) 0.009(2) -0.006(2)
C025 0.018(2) 0.030(2) 0.021(2) -0.0038(19) 0.0004(18) -0.0008(19)
C026 0.026(2) 0.027(2) 0.020(2) -0.0049(19) 0.0052(19) -0.006(2)
C13 0.023(2) 0.022(2) 0.024(2) -0.0072(19) 0.0005(19) 0.0002(18)
C028 0.027(2) 0.023(2) 0.021(2) -0.0022(18) 0.0034(19) -0.0095(19)
C029 0.029(3) 0.026(2) 0.022(2) 0.0054(19) 0.0120(19) 0.002(2)
C02A 0.021(2) 0.021(2) 0.032(3) 0.000(2) 0.0029(19) 0.0067(19)
C02B 0.021(2) 0.029(3) 0.027(2) -0.009(2) 0.0045(19) -0.0039(19)
C19 0.022(2) 0.026(2) 0.029(3) 0.001(2) -0.001(2) 0.007(2)
C02D 0.021(2) 0.038(3) 0.026(3) -0.007(2) 0.0003(19) 0.003(2)
C02E 0.038(3) 0.026(3) 0.026(3) 0.002(2) 0.009(2) -0.005(2)
C02F 0.041(3) 0.020(2) 0.033(3) 0.001(2) 0.000(2) 0.002(2)
C16 0.048(3) 0.031(3) 0.025(3) -0.002(2) 0.003(2) 0.002(2)
C20 0.044(3) 0.023(3) 0.046(3) -0.006(2) 0.000(3) 0.010(2)
C15 0.036(3) 0.029(3) 0.022(3) -0.005(2) -0.004(2) -0.004(2)
C02J 0.057(4) 0.033(3) 0.049(4) 0.006(3) 0.000(3) -0.001(3)
B1 0.032(3) 0.023(3) 0.045(4) -0.008(3) 0.002(3) -0.009(2)
C02L 0.053(4) 0.063(4) 0.033(3) -0.003(3) 0.004(3) -0.011(3)
C02M 0.068(5) 0.062(5) 0.076(6) 0.004(4) -0.019(4) -0.012(4)

loop_
_atom_type_symbol
_atom_type_description
_atom_type_scat_dispersion_real
_atom_type_scat_dispersion_imag
_atom_type_scat_source
C C 0.0181 0.0091 'International Tables Vol C Tables 4.2.6.8 and 6.1.1.4'
H H 0.0000 0.0000 'International Tables Vol C Tables 4.2.6.8 and 6.1.1.4'
B B 0.0090 0.0039 'International Tables Vol C Tables 4.2.6.8 and 6.1.1.4'
Cl Cl 0.3639 0.7018 'International Tables Vol C Tables 4.2.6.8 and 6.1.1.4'
F F 0.0727 0.0534 'International Tables Vol C Tables 4.2.6.8 and 6.1.1.4'
O O 0.0492 0.0322 'International Tables Vol C Tables 4.2.6.8 and 6.1.1.4'
Os Os -4.9801 6.2216 'International Tables Vol C Tables 4.2.6.8 and 6.1.1.4'
P P 0.2955 0.4335 'International Tables Vol C Tables 4.2.6.8 and 6.1.1.4'

loop_
_geom_angle_atom_site_label_1
_geom_angle_atom_site_label_2
_geom_angle_atom_site_label_3
_geom_angle
P1 Os1 P2 175.51(4)
C7 Os1 P2 87.22(10)
C7 Os1 P1 92.78(10)
C7 Os1 C4 76.41(16)
C7 Os1 C12 118.38(16)
C1 Os1 P2 91.32(11)
C1 Os1 P1 86.56(11)
C1 Os1 C7 151.87(17)
C1 Os1 C4 75.47(16)
C1 Os1 C12 89.70(17)
C4 Os1 P2 85.79(11)
C4 Os1 P1 89.84(11)
C4 Os1 C12 165.06(16)
C11 Os1 P2 93.80(12)
C11 Os1 P1 90.63(12)
C11 Os1 C7 80.68(17)
C11 Os1 C1 127.43(17)
C11 Os1 C4 157.08(17)
C11 Os1 C12 37.74(16)
C12 Os1 P2 96.50(11)
C12 Os1 P1 87.46(11)
C00I P2 Os1 119.08(14)
C00K P2 Os1 118.42(14)
C00K P2 C00I 98.86(19)
C00K P2 C019 101.8(2)
C019 P2 Os1 113.53(13)
C019 P2 C00I 102.32(19)
C2 P3 C00W 111.5(2)
C2 P3 C00Y 108.2(2)
C2 P3 C01Y 109.96(19)
C00W P3 C00Y 109.9(2)
C00W P3 C01Y 110.0(2)
C00Y P3 C01Y 107.1(2)
C00H P1 Os1 111.47(14)
C00H P1 C010 105.2(2)
C00H P1 C015 101.23(19)
C010 P1 Os1 117.50(13)
C010 P1 C015 100.60(19)
C015 P1 Os1 118.75(14)
C6 C7 Os1 115.0(3)
C8 C7 Os1 130.9(3)
C8 C7 C6 114.1(4)
C2 C1 Os1 116.7(3)
C00J C00H P1 121.7(3)
C00J C00H C00V 118.3(4)
C00V C00H P1 119.8(3)
C00U C00I P2 121.6(3)
C00X C00I P2 120.3(3)
C00X C00I C00U 118.0(4)
C013 C00J C00H 120.6(4)
C00T C00K P2 119.5(3)
C00T C00K C016 118.1(4)
C016 C00K P2 121.3(3)
C01S C00L C019 120.4(4)
C5 C4 Os1 117.0(3)
C3 C4 Os1 118.8(3)
C3 C4 C5 124.2(4)
C10 C11 Os1 138.3(3)
C10 C11 C12 142.5(4)
C12 C11 Os1 78.9(3)
C11 C10 C9 122.2(4)
C5 C6 C7 117.0(4)
C1 C2 P3 124.8(3)
C1 C2 C3 115.9(4)
C3 C2 P3 119.2(3)
C00K C00T C017 121.7(4)
C01I C00U C00I 120.6(4)
C01O C00V C00H 121.0(4)
C00Z C00W P3 120.0(4)
C00Z C00W C026 120.0(4)
C026 C00W P3 120.0(4)
C01D C00X C00I 121.0(4)
C01K C00Y P3 121.5(3)
C01K C00Y C01M 119.8(4)
C01M C00Y P3 118.7(3)
C01V C00Z C00W 119.3(4)
C01A C010 P1 124.4(3)
C01A C010 C01L 118.8(4)
C01L C010 P1 116.7(3)
C10 C9 C13 117.0(4)
C8 C9 C10 121.4(4)
C8 C9 C13 121.5(4)
C01E C012 C019 120.9(4)
C018 C013 C00J 120.5(4)
C01H C014 C015 121.1(4)
C014 C015 P1 121.0(3)
C014 C015 C01N 117.7(4)
C01N C015 P1 120.8(3)
C01W C016 C00K 120.5(4)
C00T C017 C01X 119.3(4)
C01O C018 C013 119.5(4)
C00L C019 P2 121.4(3)
C012 C019 P2 119.8(3)
C012 C019 C00L 118.7(4)
C02A C01A C010 120.3(4)
C024 C01B C02D 120.6(4)
C6 C5 C4 114.6(4)
C00X C01D C01U 120.6(4)
C012 C01E C01P 120.1(4)
C4 C3 C2 113.0(4)
C17 C18 C19 113.2(4)
C028 C01H C014 120.5(4)
C01U C01I C00U 120.7(4)
C11 C12 Os1 63.4(2)
C11 C12 C17 123.4(4)
C17 C12 Os1 126.3(3)
C01Z C01K C00Y 120.1(4)
C01Q C01L C010 120.3(4)
C023 C01M C00Y 119.8(4)
C022 C01N C015 120.9(4)
C018 C01O C00V 120.0(4)
C01S C01P C01E 119.4(4)
C01L C01Q C01T 120.5(4)
C18 C17 C12 112.4(3)
C00L C01S C01P 120.6(5)
C02A C01T C01Q 119.3(4)
C01D C01U C01I 119.0(4)
C02F C01V C00Z 120.6(5)
C016 C01W C01X 120.4(4)
C01W C01X C017 119.9(4)
C025 C01Y P3 117.0(3)
C02B C01Y P3 123.0(4)
C02B C01Y C025 119.9(4)
C029 C01Z C01K 120.1(4)
C9 C8 C7 126.1(4)
C15 C14 C13 114.3(4)
C028 C022 C01N 120.5(4)
C029 C023 C01M 120.0(4)
C01B C024 C02B 120.3(5)
C02D C025 C01Y 120.2(5)
C02E C026 C00W 119.6(5)
C9 C13 C14 113.0(4)
C022 C028 C01H 119.4(4)
C01Z C029 C023 120.3(4)
C01T C02A C01A 120.7(4)
C01Y C02B C024 119.4(5)
C20 C19 C18 111.4(4)
C025 C02D C01B 119.5(5)
C026 C02E C02F 120.2(5)
C01V C02F C02E 120.3(5)
O1 C16 C15 109.8(5)
O2 C20 C19 112.9(5)
C16 C15 C14 113.7(4)
Cl00 C02J Cl3 111.6(3)
F2 B1 F1 108.6(5)
F2 B1 F4 110.3(4)
F3 B1 F2 111.5(5)
F3 B1 F1 109.0(4)
F3 B1 F4 110.1(5)
F4 B1 F1 107.2(5)
Cl2 C02L Cl1 110.3(4)
Cl5 C02M Cl4 112.8(5)

loop_
_geom_bond_atom_site_label_1
_geom_bond_atom_site_label_2
_geom_bond_distance
Os1 P2 2.4228(10)
Os1 P1 2.3978(10)
Os1 C7 2.105(4)
Os1 C1 2.103(4)
Os1 C4 2.110(4)
Os1 C11 2.039(4)
Os1 C12 2.238(4)
P2 C00I 1.847(4)
P2 C00K 1.828(4)
P2 C019 1.846(4)
P3 C2 1.795(4)
P3 C00W 1.799(5)
P3 C00Y 1.804(4)
P3 C01Y 1.812(4)
P1 C00H 1.838(5)
P1 C010 1.842(4)
P1 C015 1.848(4)
Cl00 C02J 1.751(7)
Cl1 C02L 1.771(7)
Cl2 C02L 1.758(6)
Cl3 C02J 1.765(7)
Cl4 C02M 1.735(9)
Cl5 C02M 1.705(9)
F2 B1 1.381(7)
F1 B1 1.416(8)
C7 C6 1.437(6)
C7 C8 1.418(6)
F3 B1 1.360(7)
C1 C2 1.390(6)
O1 C16 1.421(7)
C00H C00J 1.395(6)
C00H C00V 1.398(6)
C00I C00U 1.399(6)
C00I C00X 1.397(6)
C00J C013 1.390(6)
C00K C00T 1.385(6)
C00K C016 1.408(6)
C00L C019 1.398(6)
C00L C01S 1.386(7)
C4 C5 1.413(6)
C4 C3 1.373(6)
C11 C10 1.353(6)
C11 C12 1.396(6)
F4 B1 1.389(8)
O2 C20 1.413(7)
C10 C9 1.425(6)
C6 C5 1.367(6)
C2 C3 1.433(6)
C00T C017 1.390(6)
C00U C01I 1.386(6)
C00V C01O 1.392(6)
C00W C00Z 1.395(7)
C00W C026 1.400(7)
C00X C01D 1.383(6)
C00Y C01K 1.389(6)
C00Y C01M 1.397(6)
C00Z C01V 1.391(7)
C010 C01A 1.391(6)
C010 C01L 1.401(6)
C9 C8 1.373(6)
C9 C13 1.505(6)
C012 C019 1.390(6)
C012 C01E 1.387(7)
C013 C018 1.388(7)
C014 C015 1.395(6)
C014 C01H 1.390(6)
C015 C01N 1.402(6)
C016 C01W 1.383(7)
C017 C01X 1.391(7)
C018 C01O 1.386(7)
C01A C02A 1.390(6)
C01B C024 1.370(8)
C01B C02D 1.391(8)
C01D C01U 1.386(7)
C01E C01P 1.391(7)
C18 C17 1.524(6)
C18 C19 1.532(6)
C01H C028 1.383(7)
C01I C01U 1.386(7)
C12 C17 1.527(6)
C01K C01Z 1.387(7)
C01L C01Q 1.384(7)
C01M C023 1.392(7)
C01N C022 1.391(7)
C01P C01S 1.387(7)
C01Q C01T 1.389(7)
C01T C02A 1.377(7)
C01V C02F 1.375(8)
C01W C01X 1.387(7)
C01Y C025 1.396(7)
C01Y C02B 1.388(7)
C01Z C029 1.384(7)
C14 C13 1.538(6)
C14 C15 1.527(6)
C022 C028 1.382(7)
C023 C029 1.384(7)
C024 C02B 1.402(7)
C025 C02D 1.386(7)
C026 C02E 1.382(7)
C19 C20 1.513(7)
C02E C02F 1.387(8)
C16 C15 1.505(8)
